data_1550864
loop_
_publ_author_name
'Al-Terkawi, Abdal-Azim'
'Scholz, Gudrun'
'Prinz, Carsten'
'Emmerling, Franziska'
'Kemnitz, Erhard'

_publ_section_title
;
 Ca-, Sr-, and Ba-Coordination polymers based on anthranilic acid via
 mechanochemistry.
;
_journal_issue 19
_journal_name_full 'Dalton transactions (Cambridge, England : 2003)'
_journal_page_first 6513
_journal_page_last 6521
_journal_paper_doi 10.1039/c9dt00991d
_journal_volume 48
_journal_year 2019
_chemical_compound_source 'Mechanochemical synthesis'
_chemical_formula_moiety 'C14 H14 Ba N2 O5'
_chemical_formula_sum 'C14 H14 Ba N2 O5'
_chemical_formula_weight 427.60
_chemical_name_mineral 'Ba-Anthranilate monohydrate'
_space_group_IT_number 60
_space_group_name_Hall '-P 2n 2ab'
_space_group_name_H-M_alt 'P b c n'
_symmetry_cell_setting orthorhombic
_symmetry_Int_Tables_number 60
_symmetry_space_group_name_Hall '-P 2n 2ab'
_symmetry_space_group_name_H-M 'P b c n'
_audit_update_record
;
2019-03-06 deposited with the CCDC.    2019-04-08 downloaded from the CCDC.
;
_cell_angle_alpha 90
_cell_angle_beta 90
_cell_angle_gamma 90
_cell_formula_units_Z 8
_cell_length_a 31.0208(11)
_cell_length_b 12.1669(4)
_cell_length_c 7.8220(2)
_cell_measurement_temperature 293
_cell_volume 2952.23(16)
_computing_cell_refinement 'TOPAS Academic (Coelho, 2007)'
_computing_data_reduction 'DASH (David <i>et al.</i>, 2006)'
_computing_molecular_graphics 'Diamond (Crystal Impact GbR,2014)'
_computing_publication_material 'publCIF (Westrip, 2010)'
_computing_structure_refinement 'TOPAS Academic (Coelho, 2007)'
_computing_structure_solution 'DASH (David <i>et al.</i>, 2006)'
_diffrn_ambient_temperature 293(2)
_diffrn_measurement_device_type 'Stoe Stadi MP'
_diffrn_radiation_probe x-ray
_diffrn_radiation_source 'X-ray tube'
_exptl_absorpt_coefficient_mu 2.679
_exptl_crystal_colour white
_exptl_crystal_density_diffrn 1.924
_exptl_crystal_density_method 'Not Measured'
_exptl_crystal_description powder
_exptl_crystal_F_000 1664
_pd_meas_2theta_range_max 54
_pd_meas_2theta_range_min 1.2
_pd_proc_2theta_range_inc 0.015
_pd_proc_info_excluded_regions none
_pd_proc_ls_prof_wR_factor 4.65
_pd_spec_mounting '0.5 mm glass capillary'
_pd_spec_mount_mode transmission
_refine_ls_goodness_of_fit_all 2.95
_refine_ls_R_I_factor 1.863
_cod_data_source_file c9dt00991d2.cif
_cod_data_source_block BaIobPbcn
_cod_depositor_comments 'Adding full bibliography for 1550862--1550864.cif.'
_cod_original_cell_volume 2952.24(17)
_cod_database_code 1550864

loop_
_space_group_symop_id
_space_group_symop_operation_xyz
1 x,y,z
2 1/2-x,1/2-y,1/2+z
3 1/2+x,1/2-y,-z
4 -x,y,1/2-z
5 -x,-y,-z
6 1/2+x,1/2+y,1/2-z
7 1/2-x,1/2+y,z
8 x,-y,1/2+z

loop_
_atom_site_label
_atom_site_type_symbol
_atom_site_symmetry_multiplicity
_atom_site_fract_x
_atom_site_fract_y
_atom_site_fract_z
_atom_site_occupancy
_atom_site_B_iso_or_equiv
Ba1 Ba 8 -0.2692 -0.3085 0.1738 1 3
O1 O 8 -0.2876 -0.3376 -0.1726 1 3
O2 O 8 -0.3043 -0.4865 -0.3256 1 3
O3 O 8 -0.1911 -0.2673 -0.046 1 3
O4 O 8 -0.1907 -0.4152 0.12 1 3
O5w O 8 -0.2373 -0.3995 0.4908 1 3
N1 N 8 -0.3498 -0.226 -0.0089 1 3
C1 C 8 -0.315 -0.4063 -0.2321 1 3
C2 C 8 -0.3616 -0.3915 -0.188 1 3
C3 C 8 -0.3772 -0.305 -0.0836 1 3
C4 C 8 -0.4213 -0.2993 -0.0498 1 3
C5 C 8 -0.45 -0.3745 -0.117 1 3
C6 C 8 -0.435 -0.4585 -0.2246 1 3
C7 C 8 -0.3913 -0.4664 -0.2581 1 3
N2 N 8 -0.1159 -0.5145 0.189 1 3
C8 C 8 -0.1711 -0.342 0.0349 1 3
C9 C 8 -0.1229 -0.3427 0.0291 1 3
C10 C 8 -0.0978 -0.4261 0.1062 1 3
C11 C 8 -0.0527 -0.4219 0.0885 1 3
C12 C 8 -0.0328 -0.3377 0.0011 1 3
C13 C 8 -0.0568 -0.2556 -0.0737 1 3
C14 C 8 -0.1007 -0.2583 -0.0583 1 3
H1 H 8 -0.326 -0.209 -0.08 1 3
H2 H 8 -0.364 -0.167 0.032 1 3
H3 H 8 -0.147 -0.505 0.219 1 3
H4 H 8 -0.214 -0.455 0.501 1 3
H6 H 8 -0.4335 -0.242 0.024 1 3
H7 H 8 -0.48 -0.37 -0.094 1 3
H8 H 8 -0.4549 -0.506 -0.278 1 3
H9 H 8 -0.382 -0.518 -0.339 1 3
H10 H 8 -0.039 -0.471 0.154 1 3
H11 H 8 -0.002 -0.333 0.01 1 3
H12 H 8 -0.041 -0.193 -0.138 1 3
H13 H 8 -0.118 -0.191 -0.109 1 3
H14 H 8 -0.099086 -0.583878 0.21747 1 3
H15 H 8 -0.262809 -0.43612 0.54241 1 3

loop_
_diffrn_radiation_type
_diffrn_radiation_wavelength
MoK\a~1~ 0.709300

loop_
_geom_angle_atom_site_label_1
_geom_angle_atom_site_label_2
_geom_angle_atom_site_label_3
_geom_angle
_geom_angle_site_symmetry_1
_geom_angle_site_symmetry_3
_geom_angle_publ_flag
O1 Ba1 O3 68.38 . . yes
O1 Ba1 O4 88.46 . . yes
O1 Ba1 O5W 148.66 . . yes
O1 Ba1 N1 54.50 . . yes
O1 Ba1 O5W 69.36 . 2_444 yes
O1 Ba1 O1 129.12 . 2_445 yes
O1 Ba1 O3 138.08 . 2_445 yes
O1 Ba1 O2 78.68 . 8_545 yes
O3 Ba1 O4 44.75 . . yes
O3 Ba1 O5W 106.14 . . yes
O3 Ba1 N1 109.70 . . yes
O3 Ba1 O5W 61.29 . 2_444 yes
O1 Ba1 O3 68.29 2_445 . yes
O3 Ba1 O3 141.22 . 2_445 yes
O2 Ba1 O3 118.37 8_545 . yes
O4 Ba1 O5W 69.67 . . yes
O4 Ba1 N1 142.90 . . yes
O4 Ba1 O5W 105.63 . 2_444 yes
O1 Ba1 O4 79.01 2_445 . yes
O3 Ba1 O4 133.22 2_445 . yes
O2 Ba1 O4 85.59 8_545 . yes
O5W Ba1 N1 143.98 . . yes
O5W Ba1 O5W 136.91 . 2_444 yes
O1 Ba1 O5W 69.92 2_445 . yes
O3 Ba1 O5W 65.62 2_445 . yes
O2 Ba1 O5W 77.55 8_545 . yes
O5W Ba1 N1 62.66 2_444 . yes
O1 Ba1 N1 120.82 2_445 . yes
O3 Ba1 N1 83.87 2_445 . yes
O2 Ba1 N1 88.54 8_545 . yes
O1 Ba1 O5W 67.21 2_445 2_444 yes
O3 Ba1 O5W 97.74 2_445 2_444 yes
O2 Ba1 O5W 145.52 8_545 2_444 yes
O1 Ba1 O3 73.57 2_445 2_445 yes
O1 Ba1 O2 147.14 2_445 8_545 yes
O2 Ba1 O3 97.48 8_545 2_445 yes
Ba1 O1 C1 124.86 . . yes
Ba1 O1 Ba1 102.07 . 2_444 yes
Ba1 O1 C1 133.03 2_444 . yes
Ba1 O2 C1 144.46 8_544 . yes
Ba1 O3 C8 89.39 . . yes
Ba1 O3 Ba1 98.89 . 2_444 yes
Ba1 O3 C8 151.57 2_444 . yes
Ba1 O4 C8 99.84 . . yes
Ba1 O5W Ba1 96.45 . 2_445 yes
Ba1 N1 C3 117.65 . . yes
Ba1 O5W H15 104.00 2_445 . no
Ba1 O5W H4 125.00 . . no
Ba1 O5W H15 104.00 . . no
H4 O5W H15 104.00 . . no
Ba1 O5W H4 120.00 2_445 . no
O2 C1 C2 118.67 . . yes
C3 N1 H2 113.00 . . no
O1 C1 C2 118.62 . . yes
O1 C1 O2 122.71 . . yes
Ba1 N1 H1 73.00 . . no
Ba1 N1 H2 120.00 . . no
H1 N1 H2 115.00 . . no
C3 N1 H1 112.00 . . no
C10 N2 H14 123.00 . . no
H3 N2 H14 123.00 . . no
C3 C2 C7 118.81 . . no
C1 C2 C3 123.49 . . no
C1 C2 C7 117.68 . . no
C10 N2 H3 114.00 . . no
N1 C3 C4 118.60 . . yes
C2 C3 C4 118.75 . . no
N1 C3 C2 122.63 . . yes
C3 C4 C5 121.82 . . no
C4 C5 C6 119.81 . . no
C5 C6 C7 119.27 . . no
C2 C7 C6 121.50 . . no
O3 C8 O4 122.04 . . yes
O4 C8 C9 119.44 . . yes
O3 C8 C9 118.52 . . yes
C8 C9 C14 119.85 . . no
C8 C9 C10 122.79 . . no
C10 C9 C14 117.36 . . no
N2 C10 C9 122.49 . . yes
N2 C10 C11 118.73 . . yes
C9 C10 C11 118.66 . . no
C10 C11 C12 121.43 . . no
C11 C12 C13 120.55 . . no
C12 C13 C14 118.93 . . no
C9 C14 C13 123.06 . . no
C3 C4 H6 122.00 . . no
C5 C4 H6 117.00 . . no
C4 C5 H7 121.00 . . no
C6 C5 H7 119.00 . . no
C5 C6 H8 120.00 . . no
C7 C6 H8 121.00 . . no
C2 C7 H9 120.00 . . no
C6 C7 H9 118.00 . . no
C10 C11 H10 113.00 . . no
C12 C11 H10 125.00 . . no
C11 C12 H11 117.00 . . no
C13 C12 H11 122.00 . . no
C12 C13 H12 119.00 . . no
C14 C13 H12 122.00 . . no
C9 C14 H13 120.00 . . no
C13 C14 H13 117.00 . . no

loop_
_geom_bond_atom_site_label_1
_geom_bond_atom_site_label_2
_geom_bond_distance
_geom_bond_site_symmetry_2
_geom_bond_publ_flag
Ba1 O1 2.7916(1) . yes
Ba1 O3 3.0128(1) . yes
Ba1 O4 2.7915(1) . yes
Ba1 O5W 2.8902(1) . yes
Ba1 N1 3.0498(1) . yes
Ba1 O5W 2.9145(1) 2_444 yes
Ba1 O1 2.7763(1) 2_445 yes
Ba1 O3 2.6779(1) 2_445 yes
Ba1 O2 2.7215(1) 8_545 yes
O1 C1 1.2797(1) . yes
O2 C1 1.2638(1) . yes
O3 C8 1.2694(1) . yes
O4 C8 1.2673(1) . yes
N1 C3 1.4099(1) . yes
N2 C10 1.3753(1) . yes
O5W H15 0.9900 . no
O5W H4 0.9900 . no
N1 H2 0.9000 . no
N1 H1 0.9500 . no
C1 C2 1.4970(1) . no
N2 H3 1.0000 . no
C2 C3 1.4173(1) . no
N2 H14 1.0200 . no
C2 C7 1.4071(1) . no
C3 C4 1.3951(1) . no
C4 C5 1.3806(1) . no
C5 C6 1.4034(1) . no
C6 C7 1.3840(1) . no
C8 C9 1.4959(1) . no
C9 C14 1.4128(1) . no
C9 C10 1.4141(1) . no
C10 C11 1.4068(1) . no
C11 C12 1.3777(1) . no
C12 C13 1.3764(1) . no
C13 C14 1.3675(1) . no
C4 H6 0.9800 . no
C5 H7 0.9500 . no
C6 H8 0.9400 . no
C7 H9 0.9400 . no
C11 H10 0.8900 . no
C12 H11 0.9600 . no
C13 H12 1.0400 . no
C14 H13 1.0600 . no

loop_
_geom_hbond_atom_site_label_D
_geom_hbond_atom_site_label_H
_geom_hbond_atom_site_label_A
_geom_hbond_distance_DH
_geom_hbond_distance_HA
_geom_hbond_distance_DA
_geom_hbond_angle_DHA
_geom_hbond_site_symmetry_A
_geom_hbond_publ_flag
N1 H1 O1 0.9500 2.1000 2.6844(1) 119.00 . yes
N1 H1 O5W 0.9500 2.4300 3.1035(1) 128.00 2_444 yes
N1 H2 N2 0.9000 2.3100 3.1859(1) 164.00 7_455 yes
N2 H3 O4 1.0000 1.9100 2.6712(1) 131.00 . yes
O5W H4 O4 0.9900 1.9700 2.8625(1) 148.00 8_545 yes
O5W H15 O2 0.9900 1.7600 2.7391(1) 168.00 1_556 yes
C7 H9 O2 0.9400 2.4400 2.7608(1) 100.00 . yes

loop_
_geom_torsion_atom_site_label_1
_geom_torsion_atom_site_label_2
_geom_torsion_atom_site_label_3
_geom_torsion_atom_site_label_4
_geom_torsion
_geom_torsion_site_symmetry_1
_geom_torsion_site_symmetry_3
_geom_torsion_site_symmetry_4
_geom_torsion_publ_flag
O3 Ba1 O1 C1 147.85 . . . no
O3 Ba1 O1 Ba1 -30.06 . . 2_444 no
O4 Ba1 O1 C1 106.74 . . . no
O4 Ba1 O1 Ba1 -71.17 . . 2_444 no
O5W Ba1 O1 C1 62.19 . . . no
O5W Ba1 O1 Ba1 -115.72 . . 2_444 no
N1 Ba1 O1 C1 -75.43 . . . no
N1 Ba1 O1 Ba1 106.66 . . 2_444 no
O5W Ba1 O1 C1 -145.92 2_444 . . no
O5W Ba1 O1 Ba1 36.17 2_444 . 2_444 no
O1 Ba1 O1 C1 -178.79 2_445 . . no
O1 Ba1 O1 Ba1 3.30 2_445 . 2_444 no
O3 Ba1 O1 C1 -67.68 2_445 . . no
O3 Ba1 O1 Ba1 114.41 2_445 . 2_444 no
O2 Ba1 O1 C1 20.93 8_545 . . no
O2 Ba1 O1 Ba1 -156.98 8_545 . 2_444 no
O1 Ba1 O3 C8 -121.74 . . . no
O1 Ba1 O3 Ba1 30.94 . . 2_444 no
O4 Ba1 O3 C8 -10.73 . . . no
O4 Ba1 O3 Ba1 141.94 . . 2_444 no
O5W Ba1 O3 C8 25.58 . . . no
O5W Ba1 O3 Ba1 178.26 . . 2_444 no
N1 Ba1 O3 C8 -158.10 . . . no
N1 Ba1 O3 Ba1 -5.42 . . 2_444 no
O5W Ba1 O3 C8 160.68 2_444 . . no
O5W Ba1 O3 Ba1 -46.64 2_444 . 2_444 no
O1 Ba1 O3 C8 85.59 2_445 . . no
O1 Ba1 O3 Ba1 -121.73 2_445 . 2_444 no
O3 Ba1 O3 C8 96.56 2_445 . . no
O3 Ba1 O3 Ba1 -110.76 2_445 . 2_444 no
O2 Ba1 O3 C8 -58.75 8_545 . . no
O2 Ba1 O3 Ba1 93.93 8_545 . 2_444 no
O1 Ba1 O4 C8 71.16 . . . no
O3 Ba1 O4 C8 10.91 . . . no
O5W Ba1 O4 C8 -131.73 . . . no
N1 Ba1 O4 C8 68.23 . . . no
O5W Ba1 O4 C8 3.10 2_444 . . no
O1 Ba1 O4 C8 -59.25 2_445 . . no
O3 Ba1 O4 C8 -113.95 2_445 . . no
O2 Ba1 O4 C8 149.92 8_545 . . no
O1 Ba1 O5W Ba1 167.74 . . 2_445 no
O3 Ba1 O5W Ba1 92.94 . . 2_445 no
O4 Ba1 O5W Ba1 119.34 . . 2_445 no
N1 Ba1 O5W Ba1 -81.16 . . 2_445 no
O5W Ba1 O5W Ba1 27.94 2_444 . 2_445 no
O1 Ba1 O5W Ba1 33.99 2_445 . 2_445 no
O3 Ba1 O5W Ba1 -46.52 2_445 . 2_445 no
O2 Ba1 O5W Ba1 -150.78 8_545 . 2_445 no
O1 Ba1 N1 C3 61.64 . . . no
O3 Ba1 N1 C3 104.25 . . . no
O4 Ba1 N1 C3 65.24 . . . no
O5W Ba1 N1 C3 -81.78 . . . no
O5W Ba1 N1 C3 144.83 2_444 . . no
O1 Ba1 N1 C3 -179.87 2_445 . . no
O3 Ba1 N1 C3 -113.16 2_445 . . no
O2 Ba1 N1 C3 -15.47 8_545 . . no
O1 Ba1 O5W Ba1 -33.92 . 2_444 2_444 no
O3 Ba1 O5W Ba1 42.05 . 2_444 2_444 no
O4 Ba1 O5W Ba1 48.31 . 2_444 2_444 no
O5W Ba1 O5W Ba1 125.06 . 2_444 2_444 no
N1 Ba1 O5W Ba1 -93.66 . 2_444 2_444 no
O1 Ba1 O1 Ba1 172.59 . 2_445 2_445 no
O1 Ba1 O1 C1 -5.07 . 2_445 2_445 no
O3 Ba1 O1 Ba1 -154.03 . 2_445 2_445 no
O3 Ba1 O1 C1 28.32 . 2_445 2_445 no
O4 Ba1 O1 Ba1 -108.56 . 2_445 2_445 no
O4 Ba1 O1 C1 73.79 . 2_445 2_445 no
O5W Ba1 O1 Ba1 -36.37 . 2_445 2_445 no
O5W Ba1 O1 C1 145.97 . 2_445 2_445 no
N1 Ba1 O1 Ba1 105.32 . 2_445 2_445 no
N1 Ba1 O1 C1 -72.34 . 2_445 2_445 no
O1 Ba1 O3 Ba1 -161.08 . 2_445 2_445 no
O1 Ba1 O3 C8 -55.63 . 2_445 2_445 no
O3 Ba1 O3 Ba1 -40.69 . 2_445 2_445 no
O3 Ba1 O3 C8 64.76 . 2_445 2_445 no
O4 Ba1 O3 Ba1 26.58 . 2_445 2_445 no
O4 Ba1 O3 C8 132.03 . 2_445 2_445 no
O5W Ba1 O3 Ba1 44.90 . 2_445 2_445 no
O5W Ba1 O3 C8 150.35 . 2_445 2_445 no
N1 Ba1 O3 Ba1 -154.74 . 2_445 2_445 no
N1 Ba1 O3 C8 -49.29 . 2_445 2_445 no
O1 Ba1 O2 C1 -178.73 . 8_545 8_545 no
O3 Ba1 O2 C1 123.63 . 8_545 8_545 no
O4 Ba1 O2 C1 91.97 . 8_545 8_545 no
O5W Ba1 O2 C1 21.84 . 8_545 8_545 no
N1 Ba1 O2 C1 -124.69 . 8_545 8_545 no
Ba1 O1 C1 O2 -115.48 . . . no
Ba1 O1 C1 C2 64.04 . . . no
Ba1 O1 C1 O2 61.72 2_444 . . no
Ba1 O1 C1 C2 -118.75 2_444 . . no
Ba1 O2 C1 O1 77.47 8_544 . . no
Ba1 O2 C1 C2 -102.06 8_544 . . no
Ba1 O3 C8 O4 19.92 . . . no
Ba1 O3 C8 C9 -159.92 . . . no
Ba1 O3 C8 O4 -87.84 2_444 . . no
Ba1 O3 C8 C9 92.32 2_444 . . no
Ba1 O4 C8 O3 -21.92 . . . no
Ba1 O4 C8 C9 157.92 . . . no
Ba1 N1 C3 C2 -47.44 . . . no
Ba1 N1 C3 C4 130.91 . . . no
O1 C1 C2 C3 0.11 . . . no
O1 C1 C2 C7 178.51 . . . no
O2 C1 C2 C3 179.66 . . . no
O2 C1 C2 C7 -1.95 . . . no
C1 C2 C3 N1 -1.29 . . . no
C1 C2 C3 C4 -179.64 . . . no
C7 C2 C3 N1 -179.67 . . . no
C7 C2 C3 C4 1.98 . . . no
C1 C2 C7 C6 -179.73 . . . no
C3 C2 C7 C6 -1.26 . . . no
N1 C3 C4 C5 -179.30 . . . no
C2 C3 C4 C5 -0.88 . . . no
C3 C4 C5 C6 -0.99 . . . no
C4 C5 C6 C7 1.73 . . . no
C5 C6 C7 C2 -0.60 . . . no
O3 C8 C9 C10 -176.07 . . . no
O3 C8 C9 C14 3.01 . . . no
O4 C8 C9 C10 4.09 . . . no
O4 C8 C9 C14 -176.84 . . . no
C8 C9 C10 N2 1.62 . . . no
C8 C9 C10 C11 177.66 . . . no
C14 C9 C10 N2 -177.48 . . . no
C14 C9 C10 C11 -1.44 . . . no
C8 C9 C14 C13 -177.77 . . . no
C10 C9 C14 C13 1.35 . . . no
N2 C10 C11 C12 177.44 . . . no
C9 C10 C11 C12 1.25 . . . no
C10 C11 C12 C13 -0.87 . . . no
C11 C12 C13 C14 0.70 . . . no
C12 C13 C14 C9 -0.98 . . . no
